data_4340542
loop_
_publ_author_name
'Ray, Matthew J.'
'B\"uhl, Michael'
'Taylor, Laurence J.'
'Athukorala Arachchige, Kasun S.'
'Slawin, Alexandra M. Z.'
'Kilian, Petr'

_publ_section_title
;
 Synthetic and Structural Study of the Coordination Chemistry of a
 peri-Backbone-Supported Phosphino-Phosphonium Salt.
;
_journal_issue 16
_journal_name_full 'Inorganic chemistry'
_journal_page_first 8538
_journal_page_last 8547
_journal_paper_doi 10.1021/ic501142v
_journal_volume 53
_journal_year 2014
_chemical_formula_moiety 'C32 H35 Cl Mo O5 P2'
_chemical_formula_sum 'C32 H35 Cl Mo O5 P2'
_chemical_formula_weight 692.97
_space_group_IT_number 14
_symmetry_cell_setting monoclinic
_symmetry_Int_Tables_number 14
_symmetry_space_group_name_Hall '-P 2yn'
_symmetry_space_group_name_H-M 'P 1 21/n 1'
_atom_sites_solution_hydrogens geom
_atom_sites_solution_primary direct
_atom_sites_solution_secondary difmap
_cell_angle_alpha 90.0000
_cell_angle_beta 114.186(8)
_cell_angle_gamma 90.0000
_cell_formula_units_Z 4
_cell_length_a 14.366(5)
_cell_length_b 15.080(4)
_cell_length_c 15.778(5)
_cell_measurement_reflns_used 8007
_cell_measurement_temperature 93
_cell_measurement_theta_max 25.35
_cell_measurement_theta_min 1.62
_cell_volume 3118.1(17)
_computing_cell_refinement 'CrystalClear-SM Expert 2.0 rc13'
_computing_data_collection 'CrystalClear-SM Expert 2.0 rc13 (Rigaku, 2009)'
_computing_data_reduction 'CrystalClear-SM Expert 2.0 rc13'
_computing_molecular_graphics 'CrystalStructure 4.0'
_computing_publication_material 'CrystalStructure 4.0 (Rigaku, 2010)'
_computing_structure_refinement 'SHELXL97 (Sheldrick, 2008)'
_computing_structure_solution 'DIRDIF99-PATTY (Gould, et al., 1999)'
_diffrn_ambient_temperature 93
_diffrn_detector_area_resol_mean 14.629
_diffrn_measured_fraction_theta_full 0.999
_diffrn_measured_fraction_theta_max 0.996
_diffrn_measurement_device_type 'Rigaku Mercury70'
_diffrn_measurement_method \w
_diffrn_radiation_type 'Mo K\a'
_diffrn_radiation_wavelength 0.71075
_diffrn_reflns_av_R_equivalents 0.1210
_diffrn_reflns_limit_h_max 17
_diffrn_reflns_limit_h_min -14
_diffrn_reflns_limit_k_max 18
_diffrn_reflns_limit_k_min -18
_diffrn_reflns_limit_l_max 16
_diffrn_reflns_limit_l_min -19
_diffrn_reflns_number 19691
_diffrn_reflns_theta_full 25.00
_diffrn_reflns_theta_max 25.35
_diffrn_standards_number 0
_exptl_absorpt_coefficient_mu 0.647
_exptl_absorpt_correction_T_max 0.987
_exptl_absorpt_correction_T_min 0.654
_exptl_absorpt_correction_type multi-scan
_exptl_absorpt_process_details 'REQAB (Rigaku, 1998)'
_exptl_crystal_colour yellow
_exptl_crystal_density_diffrn 1.476
_exptl_crystal_density_method 'not measured'
_exptl_crystal_description block
_exptl_crystal_F_000 1424.00
_exptl_crystal_size_max 0.020
_exptl_crystal_size_mid 0.020
_exptl_crystal_size_min 0.020
_refine_diff_density_max 1.050
_refine_diff_density_min -0.730
_refine_ls_extinction_method none
_refine_ls_goodness_of_fit_ref 0.965
_refine_ls_hydrogen_treatment constr
_refine_ls_number_parameters 370
_refine_ls_number_reflns 5677
_refine_ls_number_restraints 0
_refine_ls_R_factor_gt 0.0606
_refine_ls_shift/su_max 0.001
_refine_ls_structure_factor_coef Fsqd
_refine_ls_weighting_details 'w = 1/[\s^2^(Fo^2^)+(0.0363P)^2^+0.0000P] where P=(Fo^2^+2Fc^2^)/3'
_refine_ls_weighting_scheme calc
_refine_ls_wR_factor_ref 0.1389
_reflns_number_gt 3624
_reflns_number_total 5677
_reflns_threshold_expression F^2^>2.0\s(F^2^)
_cod_data_source_file ic501142v_si_001.cif
_cod_data_source_block 2
_cod_depositor_comments 'Adding full bibliography for 4340542--4340546.cif.'
_cod_original_cell_volume 3118.2(16)
_cod_database_code 4340542

loop_
_symmetry_equiv_pos_site_id
_symmetry_equiv_pos_as_xyz
1 +X,+Y,+Z
2 1/2-X,1/2+Y,1/2-Z
3 -X,-Y,-Z
4 1/2+X,1/2-Y,1/2+Z

loop_
_atom_site_label
_atom_site_type_symbol
_atom_site_fract_x
_atom_site_fract_y
_atom_site_fract_z
_atom_site_U_iso_or_equiv
_atom_site_adp_type
_atom_site_occupancy
_atom_site_symmetry_multiplicity
_atom_site_calc_flag
_atom_site_refinement_flags
Mo1 Mo 0.51161(4) 0.60597(3) 0.73181(4) 0.02091(18) Uani 1.0 4 d .
Cl1 Cl 0.65307(10) 0.58782(8) 0.67023(9) 0.0154(4) Uani 1.0 4 d .
P1 P 0.58385(11) 0.46393(10) 0.81914(11) 0.0203(4) Uani 1.0 4 d .
P9 P 0.63645(11) 0.35091(10) 0.75431(11) 0.0198(4) Uani 1.0 4 d .
O25 O 0.3357(4) 0.5385(3) 0.5418(4) 0.0455(14) Uani 1.0 4 d .
O26 O 0.4293(4) 0.7916(3) 0.6437(3) 0.0358(12) Uani 1.0 4 d .
O27 O 0.6551(3) 0.7264(3) 0.8989(3) 0.0352(12) Uani 1.0 4 d .
O28 O 0.3492(4) 0.6194(3) 0.8148(4) 0.0371(12) Uani 1.0 4 d .
O31 O 0.4193(4) 0.8814(3) 0.9485(4) 0.0443(13) Uani 1.0 4 d .
C1 C 0.5057(5) 0.3872(4) 0.8527(5) 0.0222(15) Uani 1.0 4 d .
C2 C 0.4395(4) 0.4108(4) 0.8921(4) 0.0218(15) Uani 1.0 4 d .
C3 C 0.3821(5) 0.3475(4) 0.9167(4) 0.0226(15) Uani 1.0 4 d .
C4 C 0.3907(4) 0.2592(4) 0.8991(4) 0.0243(15) Uani 1.0 4 d .
C5 C 0.4585(4) 0.2336(4) 0.8595(4) 0.0194(14) Uani 1.0 4 d .
C6 C 0.4619(5) 0.1424(4) 0.8457(4) 0.0208(14) Uani 1.0 4 d .
C7 C 0.5296(5) 0.1114(4) 0.8111(5) 0.0259(16) Uani 1.0 4 d .
C8 C 0.5897(5) 0.1711(4) 0.7859(4) 0.0249(15) Uani 1.0 4 d .
C9 C 0.5824(4) 0.2630(4) 0.7959(4) 0.0190(14) Uani 1.0 4 d .
C10 C 0.5169(4) 0.2953(4) 0.8354(4) 0.0202(14) Uani 1.0 4 d .
C11 C 0.3393(5) 0.1751(4) 0.9126(5) 0.0275(16) Uani 1.0 4 d .
C12 C 0.3850(5) 0.0984(4) 0.8746(5) 0.0264(16) Uani 1.0 4 d .
C13 C 0.7005(5) 0.4776(4) 0.9259(4) 0.0225(15) Uani 1.0 4 d .
C14 C 0.7761(4) 0.5334(4) 0.9253(4) 0.0208(14) Uani 1.0 4 d .
C15 C 0.8657(5) 0.5432(4) 1.0025(5) 0.0276(16) Uani 1.0 4 d .
C16 C 0.8800(5) 0.4986(4) 1.0830(5) 0.0341(17) Uani 1.0 4 d .
C17 C 0.8053(5) 0.4432(4) 1.0865(5) 0.0323(17) Uani 1.0 4 d .
C18 C 0.7148(5) 0.4321(4) 1.0086(4) 0.0245(15) Uani 1.0 4 d .
C19 C 0.7713(4) 0.3307(4) 0.7860(4) 0.0243(15) Uani 1.0 4 d .
C20 C 0.8230(5) 0.4001(4) 0.7492(5) 0.0308(16) Uani 1.0 4 d .
C21 C 0.8324(5) 0.3113(4) 0.8906(4) 0.0284(16) Uani 1.0 4 d .
C22 C 0.5679(4) 0.3563(4) 0.6281(4) 0.0232(15) Uani 1.0 4 d .
C23 C 0.6067(5) 0.2866(4) 0.5786(5) 0.0369(18) Uani 1.0 4 d .
C24 C 0.4533(5) 0.3436(4) 0.6004(5) 0.0282(16) Uani 1.0 4 d .
C25 C 0.4022(5) 0.5550(4) 0.6108(5) 0.0290(16) Uani 1.0 4 d .
C26 C 0.4609(5) 0.7219(4) 0.6749(5) 0.0269(15) Uani 1.0 4 d .
C27 C 0.6072(5) 0.6780(4) 0.8401(5) 0.0242(15) Uani 1.0 4 d .
C28 C 0.4099(5) 0.6128(4) 0.7835(5) 0.0248(15) Uani 1.0 4 d .
C32 C 0.3221(5) 0.8474(5) 0.9364(5) 0.049(2) Uani 1.0 4 d .
C33 C 0.2562(5) 0.8541(6) 0.8350(5) 0.049(2) Uani 1.0 4 d .
C34 C 0.3313(5) 0.8550(5) 0.7894(5) 0.0404(19) Uani 1.0 4 d .
C35 C 0.4340(5) 0.8510(5) 0.8700(5) 0.043(2) Uani 1.0 4 d .
H2 H 0.4322 0.4718 0.9033 0.0262 Uiso 1.0 4 calc R
H3 H 0.3381 0.3657 0.9449 0.0272 Uiso 1.0 4 calc R
H7 H 0.5359 0.0494 0.8042 0.0310 Uiso 1.0 4 calc R
H8 H 0.6357 0.1487 0.7617 0.0299 Uiso 1.0 4 calc R
H11A H 0.2643 0.1786 0.8773 0.0330 Uiso 1.0 4 calc R
H11B H 0.3547 0.1658 0.9791 0.0330 Uiso 1.0 4 calc R
H12A H 0.4185 0.0536 0.9234 0.0317 Uiso 1.0 4 calc R
H12B H 0.3309 0.0691 0.8208 0.0317 Uiso 1.0 4 calc R
H14 H 0.7660 0.5656 0.8704 0.0250 Uiso 1.0 4 calc R
H15 H 0.9179 0.5807 1.0005 0.0331 Uiso 1.0 4 calc R
H16 H 0.9419 0.5060 1.1366 0.0409 Uiso 1.0 4 calc R
H17 H 0.8158 0.4127 1.1424 0.0388 Uiso 1.0 4 calc R
H18 H 0.6630 0.3942 1.0107 0.0294 Uiso 1.0 4 calc R
H19 H 0.7739 0.2744 0.7536 0.0292 Uiso 1.0 4 calc R
H20A H 0.8908 0.3789 0.7579 0.0370 Uiso 1.0 4 calc R
H20B H 0.8298 0.4558 0.7833 0.0370 Uiso 1.0 4 calc R
H20C H 0.7816 0.4102 0.6829 0.0370 Uiso 1.0 4 calc R
H21A H 0.8392 0.3660 0.9263 0.0341 Uiso 1.0 4 calc R
H21B H 0.9002 0.2890 0.9010 0.0341 Uiso 1.0 4 calc R
H21C H 0.7963 0.2666 0.9109 0.0341 Uiso 1.0 4 calc R
H22 H 0.5788 0.4165 0.6072 0.0279 Uiso 1.0 4 calc R
H23A H 0.5702 0.2936 0.5111 0.0443 Uiso 1.0 4 calc R
H23B H 0.5944 0.2270 0.5966 0.0443 Uiso 1.0 4 calc R
H23C H 0.6799 0.2950 0.5965 0.0443 Uiso 1.0 4 calc R
H24A H 0.4410 0.2842 0.6188 0.0338 Uiso 1.0 4 calc R
H24B H 0.4166 0.3504 0.5330 0.0338 Uiso 1.0 4 calc R
H24C H 0.4290 0.3882 0.6319 0.0338 Uiso 1.0 4 calc R
H32A H 0.2931 0.8827 0.9726 0.0590 Uiso 1.0 4 calc R
H32B H 0.3281 0.7849 0.9572 0.0590 Uiso 1.0 4 calc R
H33A H 0.2152 0.9092 0.8208 0.0593 Uiso 1.0 4 calc R
H33B H 0.2096 0.8026 0.8136 0.0593 Uiso 1.0 4 calc R
H34A H 0.3208 0.8032 0.7480 0.0485 Uiso 1.0 4 calc R
H34B H 0.3242 0.9100 0.7529 0.0485 Uiso 1.0 4 calc R
H35A H 0.4602 0.7894 0.8799 0.0519 Uiso 1.0 4 calc R
H35B H 0.4835 0.8893 0.8584 0.0519 Uiso 1.0 4 calc R

loop_
_atom_site_aniso_label
_atom_site_aniso_U_11
_atom_site_aniso_U_22
_atom_site_aniso_U_33
_atom_site_aniso_U_12
_atom_site_aniso_U_13
_atom_site_aniso_U_23
Mo1 0.0235(3) 0.0193(3) 0.0194(4) 0.0010(3) 0.0084(3) 0.0022(3)
Cl1 0.0187(7) 0.0121(7) 0.0195(8) -0.0004(6) 0.0119(7) 0.0020(6)
P1 0.0227(9) 0.0204(8) 0.0184(9) -0.0015(7) 0.0092(8) 0.0002(7)
P9 0.0213(8) 0.0206(8) 0.0182(9) -0.0001(7) 0.0089(7) -0.0010(7)
O25 0.047(3) 0.044(3) 0.028(3) 0.001(3) -0.004(3) -0.003(3)
O26 0.049(3) 0.031(3) 0.036(3) 0.010(3) 0.025(3) 0.009(3)
O27 0.034(3) 0.038(3) 0.034(3) -0.006(3) 0.014(3) -0.008(3)
O28 0.037(3) 0.043(3) 0.040(4) 0.007(3) 0.024(3) 0.010(3)
O31 0.039(3) 0.052(3) 0.031(3) -0.004(3) 0.003(3) 0.003(3)
C1 0.022(3) 0.021(4) 0.024(4) 0.004(3) 0.010(3) 0.004(3)
C2 0.021(4) 0.019(3) 0.021(4) 0.003(3) 0.004(3) -0.001(3)
C3 0.031(4) 0.025(4) 0.020(4) -0.000(3) 0.018(3) 0.004(3)
C4 0.015(3) 0.034(4) 0.017(4) -0.002(3) -0.001(3) 0.001(3)
C5 0.018(3) 0.023(4) 0.012(4) 0.001(3) 0.000(3) 0.002(3)
C6 0.026(4) 0.020(3) 0.012(4) -0.004(3) 0.003(3) -0.002(3)
C7 0.034(4) 0.017(4) 0.025(4) -0.002(3) 0.011(4) -0.001(3)
C8 0.028(4) 0.020(4) 0.021(4) 0.003(3) 0.003(3) -0.005(3)
C9 0.019(3) 0.023(4) 0.015(4) -0.003(3) 0.008(3) -0.000(3)
C10 0.020(3) 0.025(4) 0.011(4) -0.000(3) 0.002(3) 0.000(3)
C11 0.029(4) 0.026(4) 0.031(4) -0.007(3) 0.015(3) 0.000(3)
C12 0.023(4) 0.026(4) 0.023(4) -0.003(3) 0.001(3) 0.001(3)
C13 0.025(4) 0.019(3) 0.023(4) 0.002(3) 0.008(3) -0.000(3)
C14 0.025(4) 0.020(3) 0.016(4) -0.005(3) 0.006(3) -0.002(3)
C15 0.032(4) 0.019(4) 0.029(4) -0.009(3) 0.010(4) -0.008(3)
C16 0.029(4) 0.038(4) 0.026(4) -0.004(4) 0.001(4) -0.001(4)
C17 0.039(4) 0.035(4) 0.018(4) -0.002(4) 0.007(4) 0.004(3)
C18 0.030(4) 0.026(4) 0.019(4) -0.005(3) 0.011(3) 0.002(3)
C19 0.020(3) 0.026(4) 0.025(4) 0.006(3) 0.008(3) -0.001(3)
C20 0.027(4) 0.031(4) 0.034(5) -0.004(3) 0.012(4) -0.002(4)
C21 0.022(4) 0.036(4) 0.028(4) 0.002(3) 0.011(3) -0.001(3)
C22 0.024(4) 0.022(4) 0.021(4) 0.000(3) 0.007(3) -0.004(3)
C23 0.041(4) 0.044(4) 0.025(4) -0.006(4) 0.012(4) -0.009(4)
C24 0.030(4) 0.026(4) 0.023(4) -0.003(3) 0.005(3) -0.004(3)
C25 0.036(4) 0.023(4) 0.031(5) 0.001(3) 0.017(4) 0.004(4)
C26 0.038(4) 0.026(4) 0.023(4) 0.002(4) 0.019(4) 0.000(3)
C27 0.029(4) 0.022(4) 0.027(4) 0.005(3) 0.017(4) 0.010(3)
C28 0.028(4) 0.020(4) 0.025(4) -0.003(3) 0.009(4) 0.006(3)
C32 0.039(5) 0.068(6) 0.042(5) -0.003(4) 0.019(4) 0.009(5)
C33 0.029(4) 0.085(6) 0.035(5) 0.001(4) 0.014(4) -0.013(5)
C34 0.037(4) 0.057(5) 0.025(4) 0.001(4) 0.011(4) -0.007(4)
C35 0.029(4) 0.050(5) 0.050(6) -0.002(4) 0.014(4) -0.010(4)

loop_
_atom_type_symbol
_atom_type_description
_atom_type_scat_dispersion_real
_atom_type_scat_dispersion_imag
_atom_type_scat_source
C C 0.0033 0.0016
;
International Tables for Crystallography
(1992, Vol. C, Tables 4.2.6.8 and 6.1.1.4)
;
H H 0.0000 0.0000
;
International Tables for Crystallography
(1992, Vol. C, Table 6.1.1.4)
;
Cl Cl 0.1484 0.1585
;
International Tables for Crystallography
(1992, Vol. C, Tables 4.2.6.8 and 6.1.1.4)
;
Mo Mo -1.6832 0.6857
;
International Tables for Crystallography
(1992, Vol. C, Tables 4.2.6.8 and 6.1.1.4)
;
O O 0.0106 0.0060
;
International Tables for Crystallography
(1992, Vol. C, Tables 4.2.6.8 and 6.1.1.4)
;
P P 0.1023 0.0942
;
International Tables for Crystallography
(1992, Vol. C, Tables 4.2.6.8 and 6.1.1.4)
;

loop_
_geom_angle_atom_site_label_1
_geom_angle_atom_site_label_2
_geom_angle_atom_site_label_3
_geom_angle
_geom_angle_publ_flag
Cl1 Mo1 P1 84.57(6) yes
Cl1 Mo1 C25 91.8(3) yes
Cl1 Mo1 C26 97.1(3) yes
Cl1 Mo1 C27 90.5(3) yes
Cl1 Mo1 C28 176.09(17) yes
P1 Mo1 C25 100.12(17) yes
P1 Mo1 C26 174.81(19) yes
P1 Mo1 C27 90.56(17) yes
P1 Mo1 C28 91.55(17) yes
C25 Mo1 C26 84.8(3) yes
C25 Mo1 C27 169.2(3) yes
C25 Mo1 C28 89.4(3) yes
C26 Mo1 C27 84.5(3) yes
C26 Mo1 C28 86.7(3) yes
C27 Mo1 C28 89.1(3) yes
Mo1 P1 P9 121.90(9) yes
Mo1 P1 C1 121.88(19) yes
Mo1 P1 C13 114.89(19) yes
P9 P1 C1 90.7(3) yes
P9 P1 C13 98.7(3) yes
C1 P1 C13 104.0(3) yes
P1 P9 C9 96.6(3) yes
P1 P9 C19 121.1(2) yes
P1 P9 C22 109.1(2) yes
C9 P9 C19 110.4(3) yes
C9 P9 C22 108.2(3) yes
C19 P9 C22 110.2(3) yes
C32 O31 C35 104.8(5) yes
P1 C1 C2 125.7(5) yes
P1 C1 C10 115.1(6) yes
C2 C1 C10 119.2(6) yes
C1 C2 C3 122.4(6) yes
C2 C3 C4 119.1(7) yes
C3 C4 C5 119.3(6) yes
C3 C4 C11 133.4(7) yes
C5 C4 C11 107.3(6) yes
C4 C5 C6 114.4(6) yes
C4 C5 C10 122.5(6) yes
C6 C5 C10 123.1(7) yes
C5 C6 C7 118.2(6) yes
C5 C6 C12 108.0(6) yes
C7 C6 C12 133.8(5) yes
C6 C7 C8 120.5(6) yes
C7 C8 C9 121.0(7) yes
P9 C9 C8 128.7(6) yes
P9 C9 C10 112.0(4) yes
C8 C9 C10 119.0(6) yes
C1 C10 C5 117.5(7) yes
C1 C10 C9 124.4(6) yes
C5 C10 C9 118.1(6) yes
C4 C11 C12 104.9(6) yes
C6 C12 C11 105.4(5) yes
P1 C13 C14 119.2(5) yes
P1 C13 C18 121.7(5) yes
C14 C13 C18 119.1(5) yes
C13 C14 C15 121.0(6) yes
C14 C15 C16 119.9(7) yes
C15 C16 C17 120.6(6) yes
C16 C17 C18 119.9(7) yes
C13 C18 C17 119.3(6) yes
P9 C19 C20 114.2(4) yes
P9 C19 C21 113.6(5) yes
C20 C19 C21 112.5(5) yes
P9 C22 C23 112.1(4) yes
P9 C22 C24 110.0(5) yes
C23 C22 C24 109.8(5) yes
Mo1 C25 O25 170.3(5) yes
Mo1 C26 O26 177.3(7) yes
Mo1 C27 O27 173.0(5) yes
Mo1 C28 O28 178.1(5) yes
O31 C32 C33 106.0(7) yes
C32 C33 C34 104.2(6) yes
C33 C34 C35 103.9(6) yes
O31 C35 C34 106.3(6) yes
C1 C2 H2 118.802 no
C3 C2 H2 118.810 no
C2 C3 H3 120.438 no
C4 C3 H3 120.436 no
C6 C7 H7 119.754 no
C8 C7 H7 119.762 no
C7 C8 H8 119.511 no
C9 C8 H8 119.522 no
C4 C11 H11A 110.770 no
C4 C11 H11B 110.770 no
C12 C11 H11A 110.769 no
C12 C11 H11B 110.778 no
H11A C11 H11B 108.836 no
C6 C12 H12A 110.660 no
C6 C12 H12B 110.675 no
C11 C12 H12A 110.675 no
C11 C12 H12B 110.677 no
H12A C12 H12B 108.776 no
C13 C14 H14 119.485 no
C15 C14 H14 119.489 no
C14 C15 H15 120.033 no
C16 C15 H15 120.036 no
C15 C16 H16 119.692 no
C17 C16 H16 119.690 no
C16 C17 H17 120.033 no
C18 C17 H17 120.024 no
C13 C18 H18 120.327 no
C17 C18 H18 120.328 no
P9 C19 H19 105.143 no
C20 C19 H19 105.150 no
C21 C19 H19 105.132 no
C19 C20 H20A 109.462 no
C19 C20 H20B 109.474 no
C19 C20 H20C 109.469 no
H20A C20 H20B 109.476 no
H20A C20 H20C 109.471 no
H20B C20 H20C 109.476 no
C19 C21 H21A 109.475 no
C19 C21 H21B 109.480 no
C19 C21 H21C 109.473 no
H21A C21 H21B 109.468 no
H21A C21 H21C 109.461 no
H21B C21 H21C 109.471 no
P9 C22 H22 108.279 no
C23 C22 H22 108.283 no
C24 C22 H22 108.290 no
C22 C23 H23A 109.463 no
C22 C23 H23B 109.465 no
C22 C23 H23C 109.474 no
H23A C23 H23B 109.474 no
H23A C23 H23C 109.475 no
H23B C23 H23C 109.476 no
C22 C24 H24A 109.468 no
C22 C24 H24B 109.473 no
C22 C24 H24C 109.463 no
H24A C24 H24B 109.476 no
H24A C24 H24C 109.475 no
H24B C24 H24C 109.472 no
O31 C32 H32A 110.535 no
O31 C32 H32B 110.536 no
C33 C32 H32A 110.533 no
C33 C32 H32B 110.533 no
H32A C32 H32B 108.684 no
C32 C33 H33A 110.915 no
C32 C33 H33B 110.917 no
C34 C33 H33A 110.896 no
C34 C33 H33B 110.902 no
H33A C33 H33B 108.939 no
C33 C34 H34A 110.982 no
C33 C34 H34B 110.983 no
C35 C34 H34A 110.984 no
C35 C34 H34B 110.988 no
H34A C34 H34B 108.988 no
O31 C35 H35A 110.459 no
O31 C35 H35B 110.468 no
C34 C35 H35A 110.468 no
C34 C35 H35B 110.467 no
H35A C35 H35B 108.663 no

loop_
_geom_bond_atom_site_label_1
_geom_bond_atom_site_label_2
_geom_bond_distance
_geom_bond_publ_flag
Mo1 Cl1 2.6013(19) yes
Mo1 P1 2.5283(16) yes
Mo1 C25 2.061(6) yes
Mo1 C26 1.964(6) yes
Mo1 C27 2.015(6) yes
Mo1 C28 1.947(8) yes
P1 P9 2.271(3) yes
P1 C1 1.835(7) yes
P1 C13 1.837(5) yes
P9 C9 1.792(7) yes
P9 C19 1.817(6) yes
P9 C22 1.826(6) yes
O25 C25 1.143(7) yes
O26 C26 1.172(8) yes
O27 C27 1.160(7) yes
O28 C28 1.169(10) yes
O31 C32 1.425(10) yes
O31 C35 1.414(11) yes
C1 C2 1.379(11) yes
C1 C10 1.434(8) yes
C2 C3 1.416(9) yes
C3 C4 1.377(9) yes
C4 C5 1.409(10) yes
C4 C11 1.526(9) yes
C5 C6 1.396(8) yes
C5 C10 1.405(9) yes
C6 C7 1.377(11) yes
C6 C12 1.510(10) yes
C7 C8 1.412(10) yes
C8 C9 1.405(8) yes
C9 C10 1.411(10) yes
C11 C12 1.565(10) yes
C13 C14 1.378(9) yes
C13 C18 1.412(9) yes
C14 C15 1.371(7) yes
C15 C16 1.375(10) yes
C16 C17 1.380(10) yes
C17 C18 1.386(8) yes
C19 C20 1.529(10) yes
C19 C21 1.547(8) yes
C22 C23 1.543(10) yes
C22 C24 1.533(9) yes
C32 C33 1.491(10) yes
C33 C34 1.523(12) yes
C34 C35 1.503(8) yes
C2 H2 0.950 no
C3 H3 0.950 no
C7 H7 0.950 no
C8 H8 0.950 no
C11 H11A 0.990 no
C11 H11B 0.990 no
C12 H12A 0.990 no
C12 H12B 0.990 no
C14 H14 0.950 no
C15 H15 0.950 no
C16 H16 0.950 no
C17 H17 0.950 no
C18 H18 0.950 no
C19 H19 1.000 no
C20 H20A 0.980 no
C20 H20B 0.980 no
C20 H20C 0.980 no
C21 H21A 0.980 no
C21 H21B 0.980 no
C21 H21C 0.980 no
C22 H22 1.000 no
C23 H23A 0.980 no
C23 H23B 0.980 no
C23 H23C 0.980 no
C24 H24A 0.980 no
C24 H24B 0.980 no
C24 H24C 0.980 no
C32 H32A 0.990 no
C32 H32B 0.990 no
C33 H33A 0.990 no
C33 H33B 0.990 no
C34 H34A 0.990 no
C34 H34B 0.990 no
C35 H35A 0.990 no
C35 H35B 0.990 no

loop_
_geom_contact_atom_site_label_1
_geom_contact_atom_site_label_2
_geom_contact_distance
_geom_contact_publ_flag
_geom_contact_site_symmetry_2
O25 C24 3.326(8) no .
O25 C26 3.492(8) no .
O26 C27 3.547(7) no .
O26 C28 3.568(8) no .
O27 C14 3.328(7) no .
O27 C26 3.493(7) no .
O28 C2 3.431(7) no .
O28 C26 3.569(10) no .
C1 C4 2.826(10) no .
C1 C18 3.079(7) no .
C2 C5 2.756(8) no .
C2 C28 3.434(9) no .
C3 C10 2.838(10) no .
C5 C8 2.754(10) no .
C6 C9 2.834(9) no .
C7 C10 2.816(8) no .
C8 C19 3.550(9) no .
C9 C21 3.356(8) no .
C9 C24 3.122(8) no .
C10 C24 3.513(9) no .
C13 C16 2.767(8) no .
C13 C19 3.558(10) no .
C13 C21 3.325(9) no .
C13 C27 3.357(8) no .
C14 C17 2.762(10) no .
C14 C21 3.541(9) no .
C14 C27 3.127(8) no .
C15 C18 2.772(10) no .
C18 C21 3.494(10) no .
C19 C23 3.225(8) no .
C20 C22 3.432(8) no .
C24 C25 3.290(9) no .
Cl1 C21 3.534(7) no 2_656
O25 C11 3.544(9) no 2_556
O25 C23 3.541(9) no 3_666
O26 C15 3.214(8) no 4_464
O26 C16 3.296(8) no 4_464
O26 C23 3.532(9) no 3_666
O26 C34 3.292(10) no .
O27 C3 3.357(9) no 3_667
O27 C4 3.516(9) no 3_667
O27 C11 3.297(9) no 3_667
O27 C23 3.416(9) no 2_656
O27 C35 3.555(9) no .
O28 C11 3.598(7) no 2_556
O28 C12 3.479(7) no 2_556
O28 C17 3.327(10) no 3_667
O28 C18 3.364(10) no 3_667
O28 C34 3.573(9) no .
O31 C4 3.514(7) no 3_667
O31 C5 3.304(7) no 3_667
O31 C6 3.008(7) no 3_667
O31 C7 3.558(9) no 3_667
O31 C11 3.366(7) no 3_667
O31 C12 3.442(8) no 1_565
O31 C12 3.060(7) no 3_667
C3 O27 3.357(9) no 3_667
C3 C34 3.438(8) no 2_546
C4 O27 3.516(9) no 3_667
C4 O31 3.514(7) no 3_667
C5 O31 3.304(7) no 3_667
C6 O31 3.008(7) no 3_667
C6 C32 3.568(8) no 3_667
C7 O31 3.558(9) no 3_667
C11 O25 3.544(9) no 2_546
C11 O27 3.297(9) no 3_667
C11 O28 3.598(7) no 2_546
C11 O31 3.366(7) no 3_667
C12 O28 3.479(7) no 2_546
C12 O31 3.442(8) no 1_545
C12 O31 3.060(7) no 3_667
C15 O26 3.214(8) no 4_565
C16 O26 3.296(8) no 4_565
C17 O28 3.327(10) no 3_667
C18 O28 3.364(10) no 3_667
C21 Cl1 3.534(7) no 2_646
C23 O25 3.541(9) no 3_666
C23 O26 3.532(9) no 3_666
C23 O27 3.416(9) no 2_646
C24 C33 3.554(12) no 2_546
C32 C6 3.568(8) no 3_667
C33 C24 3.554(12) no 2_556
C34 O26 3.292(10) no .
C34 O28 3.573(9) no .
C34 C3 3.438(8) no 2_556
C35 O27 3.555(9) no .
Mo1 H14 3.4586 no .
Cl1 H14 2.9197 no .
Cl1 H20B 3.1436 no .
Cl1 H20C 3.2132 no .
Cl1 H22 2.8163 no .
P1 H2 2.9813 no .
P1 H14 2.8497 no .
P1 H18 2.9522 no .
P1 H22 3.3917 no .
P1 H24C 3.0980 no .
P9 H8 3.0524 no .
P9 H20B 3.0642 no .
P9 H20C 2.8877 no .
P9 H21A 3.0697 no .
P9 H21C 2.8879 no .
P9 H23B 2.9694 no .
P9 H23C 2.9283 no .
P9 H24A 2.9245 no .
P9 H24C 2.8654 no .
O25 H24B 3.0906 no .
O25 H24C 2.7188 no .
O27 H14 3.0339 no .
O28 H2 2.6384 no .
O31 H33A 2.8270 no .
O31 H33B 3.1248 no .
O31 H34A 3.1191 no .
O31 H34B 2.8489 no .
C1 H3 3.2993 no .
C1 H18 2.5917 no .
C1 H24C 3.1953 no .
C2 H18 2.9909 no .
C3 H11A 2.9793 no .
C3 H11B 2.9922 no .
C4 H2 3.2581 no .
C4 H12A 3.1298 no .
C4 H12B 3.1003 no .
C5 H3 3.2686 no .
C5 H7 3.2424 no .
C5 H11A 3.0315 no .
C5 H11B 3.0224 no .
C5 H12A 3.0325 no .
C5 H12B 2.9957 no .
C6 H8 3.2721 no .
C6 H11A 3.1242 no .
C6 H11B 3.0951 no .
C7 H12A 2.9601 no .
C7 H12B 2.9892 no .
C8 H19 3.2863 no .
C8 H21C 3.1590 no .
C8 H23B 3.1314 no .
C8 H24A 3.1323 no .
C9 H7 3.3035 no .
C9 H19 3.0912 no .
C9 H21C 2.8579 no .
C9 H23B 3.2659 no .
C9 H24A 2.7187 no .
C9 H24C 3.2319 no .
C10 H2 3.2832 no .
C10 H8 3.2832 no .
C10 H18 3.0856 no .
C10 H24A 3.1387 no .
C10 H24C 3.2485 no .
C11 H3 2.9216 no .
C12 H7 2.9068 no .
C13 H15 3.2473 no .
C13 H17 3.2768 no .
C13 H20B 3.4719 no .
C13 H21A 2.6078 no .
C13 H21C 3.5134 no .
C14 H16 3.2329 no .
C14 H18 3.2648 no .
C14 H20B 2.8987 no .
C14 H21A 2.6812 no .
C15 H17 3.2489 no .
C15 H20B 3.5368 no .
C15 H21A 2.8916 no .
C16 H14 3.2322 no .
C16 H18 3.2539 no .
C16 H21A 3.0446 no .
C17 H15 3.2495 no .
C17 H21A 3.0000 no .
C18 H14 3.2647 no .
C18 H16 3.2510 no .
C18 H21A 2.7887 no .
C18 H21C 3.3840 no .
C19 H8 3.2966 no .
C19 H22 3.2999 no .
C19 H23B 3.4071 no .
C19 H23C 2.7811 no .
C20 H14 3.4414 no .
C20 H21A 2.7553 no .
C20 H21B 2.7557 no .
C20 H21C 3.3924 no .
C20 H22 3.3095 no .
C20 H23C 2.9130 no .
C21 H20A 2.7516 no .
C21 H20B 2.7510 no .
C21 H20C 3.3958 no .
C22 H19 3.0661 no .
C22 H20C 2.9417 no .
C23 H8 3.4449 no .
C23 H19 2.8277 no .
C23 H20C 3.0180 no .
C23 H24A 2.7030 no .
C23 H24B 2.6992 no .
C23 H24C 3.3646 no .
C24 H23A 2.7036 no .
C24 H23B 2.7032 no .
C24 H23C 3.3627 no .
C25 H22 3.3043 no .
C25 H24B 3.3584 no .
C25 H24C 2.5456 no .
C27 H14 2.7224 no .
C28 H2 2.7731 no .
C32 H34A 3.0386 no .
C32 H34B 3.0562 no .
C32 H35A 2.6351 no .
C32 H35B 3.1030 no .
C33 H35A 2.8883 no .
C33 H35B 3.1771 no .
C34 H32A 3.1834 no .
C34 H32B 2.8686 no .
C35 H32A 3.1038 no .
C35 H32B 2.6295 no .
C35 H33A 3.0422 no .
C35 H33B 3.0602 no .
H2 H3 2.3555 no .
H2 H18 3.2597 no .
H3 H11A 3.0500 no .
H3 H11B 3.0557 no .
H7 H8 2.3519 no .
H7 H12A 2.9974 no .
H7 H12B 3.0759 no .
H8 H19 2.7865 no .
H8 H21C 3.0944 no .
H8 H23B 2.6968 no .
H8 H24A 3.4526 no .
H11A H12A 2.7692 no .
H11A H12B 2.2660 no .
H11B H12A 2.2662 no .
H11B H12B 2.7897 no .
H14 H15 2.3139 no .
H14 H20B 2.5512 no .
H14 H21A 3.1923 no .
H15 H16 2.3213 no .
H15 H21A 3.4719 no .
H16 H17 2.3259 no .
H17 H18 2.3411 no .
H18 H21A 3.3363 no .
H18 H21C 3.5104 no .
H19 H20A 2.2837 no .
H19 H20B 2.8358 no .
H19 H20C 2.3553 no .
H19 H21A 2.8491 no .
H19 H21B 2.3004 no .
H19 H21C 2.3710 no .
H19 H22 3.5332 no .
H19 H23B 2.8392 no .
H19 H23C 2.3064 no .
H20A H21A 3.0432 no .
H20A H21B 2.5887 no .
H20A H23C 3.3074 no .
H20B H21A 2.5876 no .
H20B H21B 3.0427 no .
H20B H22 3.5873 no .
H20C H22 2.6598 no .
H20C H23A 3.5942 no .
H20C H23C 2.3187 no .
H22 H23A 2.3649 no .
H22 H23B 2.8768 no .
H22 H23C 2.3872 no .
H22 H24A 2.8694 no .
H22 H24B 2.3576 no .
H22 H24C 2.3766 no .
H23A H24A 2.9882 no .
H23A H24B 2.5180 no .
H23A H24C 3.5965 no .
H23B H24A 2.5217 no .
H23B H24B 2.9819 no .
H23B H24C 3.5980 no .
H23C H24A 3.5950 no .
H23C H24B 3.5925 no .
H32A H33A 2.2254 no .
H32A H33B 2.5944 no .
H32A H35A 3.5726 no .
H32B H33A 2.8131 no .
H32B H33B 2.2233 no .
H32B H34A 3.2707 no .
H32B H35A 2.6441 no .
H32B H35B 3.5701 no .
H33A H34A 2.7580 no .
H33A H34B 2.2306 no .
H33B H34A 2.2309 no .
H33B H34B 2.7456 no .
H33B H35A 3.3182 no .
H34A H35A 2.2295 no .
H34A H35B 2.6161 no .
H34B H35A 2.8159 no .
H34B H35B 2.2321 no .
Cl1 H8 2.9215 no 2_656
Cl1 H19 3.0705 no 2_656
Cl1 H21B 3.2171 no 2_656
Cl1 H21C 3.1939 no 2_656
Cl1 H24B 3.0861 no 3_666
O25 H11A 3.1071 no 2_556
O25 H11B 3.2456 no 2_556
O25 H20C 3.3348 no 3_666
O25 H22 3.1409 no 3_666
O25 H23A 3.1415 no 3_666
O25 H23C 3.2740 no 3_666
O25 H32A 2.9402 no 2_546
O25 H33A 3.2136 no 2_546
O26 H11A 3.1621 no 2_556
O26 H15 2.9205 no 4_464
O26 H16 3.0613 no 4_464
O26 H20A 2.7450 no 2_656
O26 H21B 2.8121 no 2_656
O26 H23A 2.7633 no 3_666
O26 H34A 2.6964 no .
O26 H34B 3.2508 no .
O26 H35A 3.5687 no .
O26 H35B 3.4768 no .
O27 H3 2.7960 no 3_667
O27 H11A 3.5373 no 3_667
O27 H11B 2.5677 no 3_667
O27 H19 3.0595 no 2_656
O27 H20A 3.2407 no 2_656
O27 H20C 3.3368 no 2_656
O27 H23B 3.5697 no 2_656
O27 H23C 2.5595 no 2_656
O27 H35A 2.8535 no .
O27 H35B 3.3503 no .
O28 H11A 2.9312 no 2_556
O28 H12B 2.7031 no 2_556
O28 H17 2.7605 no 3_667
O28 H18 2.8374 no 3_667
O28 H32B 3.4532 no .
O28 H33B 3.4088 no .
O28 H34A 2.9336 no .
O28 H35A 2.9716 no .
O31 H11B 3.0510 no 3_667
O31 H12A 2.6256 no 1_565
O31 H12A 2.5728 no 3_667
O31 H12B 3.4040 no 1_565
C1 H33A 3.2485 no 2_546
C1 H33B 3.3798 no 2_546
C2 H2 3.4746 no 3_667
C2 H33A 3.1799 no 2_546
C2 H33B 3.4770 no 2_546
C2 H34B 3.5337 no 2_546
C3 H33A 3.5457 no 2_546
C3 H33B 3.3868 no 2_546
C3 H34A 3.0800 no 2_546
C3 H34B 3.2144 no 2_546
C4 H33B 3.1306 no 2_546
C4 H34A 3.0464 no 2_546
C4 H35A 3.3412 no 3_667
C5 H32B 3.2528 no 3_667
C5 H33B 2.9940 no 2_546
C6 H17 3.1411 no 4_454
C6 H32A 3.5333 no 3_667
C6 H32B 3.5056 no 3_667
C7 H16 3.0764 no 4_454
C7 H17 3.1538 no 4_454
C7 H32A 3.3197 no 3_667
C7 H35B 3.5525 no 1_545
C8 H32A 3.5714 no 3_667
C10 H32B 3.3404 no 3_667
C10 H33B 3.1397 no 2_546
C11 H34A 3.2661 no 2_546
C11 H35A 3.4025 no 3_667
C11 H35B 3.5980 no 3_667
C12 H17 3.3834 no 4_454
C12 H34B 3.3391 no 1_545
C12 H35B 3.5093 no 1_545
C13 H3 3.3114 no 3_667
C14 H3 3.4574 no 3_667
C14 H23B 3.5534 no 2_656
C15 H23B 3.3454 no 2_656
C16 H7 3.3636 no 4_555
C16 H34B 3.3910 no 4_565
C17 H3 3.4574 no 3_667
C17 H12B 3.5658 no 4_555
C17 H34B 3.3590 no 4_565
C18 H2 3.3022 no 3_667
C18 H3 3.2966 no 3_667
C18 H32B 3.4137 no 3_667
C20 H7 3.3593 no 2_656
C20 H16 3.4152 no 3_767
C21 H23A 3.5308 no 4_555
C21 H24A 3.5867 no 4_555
C21 H24B 3.1984 no 4_555
C23 H15 3.3109 no 2_646
C23 H21B 3.3374 no 4_454
C24 H21B 3.5387 no 4_454
C24 H21C 3.3573 no 4_454
C24 H32A 3.2953 no 2_546
C24 H33A 3.2928 no 2_546
C24 H33B 3.2097 no 2_546
C25 H11A 3.0980 no 2_556
C25 H22 3.5857 no 3_666
C25 H23A 3.1147 no 3_666
C25 H33A 3.2140 no 2_546
C26 H11A 3.0639 no 2_556
C26 H19 3.5910 no 2_656
C26 H20A 3.0695 no 2_656
C26 H21B 2.8973 no 2_656
C26 H23A 2.7922 no 3_666
C26 H34A 2.9642 no .
C26 H35A 3.3954 no .
C27 H3 3.2213 no 3_667
C27 H11B 3.5655 no 3_667
C27 H19 3.0468 no 2_656
C27 H20A 3.4064 no 2_656
C27 H23C 3.3108 no 2_656
C27 H35A 2.9603 no .
C28 H11A 2.9133 no 2_556
C28 H12B 3.2314 no 2_556
C28 H33A 3.5973 no 2_546
C28 H34A 3.1004 no .
C28 H35A 3.0050 no .
C32 H12A 3.4436 no 1_565
C32 H24C 3.3721 no 2_556
C33 H12B 3.4511 no 1_565
C33 H24A 3.3701 no 2_556
C33 H24C 2.9596 no 2_556
C34 H3 3.5001 no 2_556
C34 H11A 3.5963 no 2_556
C34 H12A 3.5816 no 1_565
C34 H12B 3.2658 no 1_565
C35 H11B 3.0038 no 3_667
C35 H12A 3.2005 no 1_565
C35 H12A 3.3952 no 3_667
C35 H12B 3.5597 no 1_565
H2 C2 3.4746 no 3_667
H2 C18 3.3022 no 3_667
H2 H2 2.9938 no 3_667
H2 H18 3.0520 no 3_667
H2 H33A 3.4267 no 2_546
H3 O27 2.7960 no 3_667
H3 C13 3.3114 no 3_667
H3 C14 3.4574 no 3_667
H3 C17 3.4574 no 3_667
H3 C18 3.2966 no 3_667
H3 C27 3.2213 no 3_667
H3 C34 3.5001 no 2_546
H3 H34A 3.1103 no 2_546
H3 H34B 3.1089 no 2_546
H7 C16 3.3636 no 4_454
H7 C20 3.3593 no 2_646
H7 H16 2.5667 no 4_454
H7 H17 3.1968 no 4_454
H7 H20A 3.0861 no 2_646
H7 H20B 3.1303 no 2_646
H7 H20C 3.3000 no 2_646
H7 H32A 3.5215 no 3_667
H7 H34B 3.5077 no 1_545
H7 H35B 2.7671 no 1_545
H8 Cl1 2.9215 no 2_646
H8 H14 3.2133 no 2_646
H8 H16 3.5473 no 4_454
H8 H20B 3.0816 no 2_646
H11A O25 3.1071 no 2_546
H11A O26 3.1621 no 2_546
H11A O27 3.5373 no 3_667
H11A O28 2.9312 no 2_546
H11A C25 3.0980 no 2_546
H11A C26 3.0639 no 2_546
H11A C28 2.9133 no 2_546
H11A C34 3.5963 no 2_546
H11A H34A 2.6379 no 2_546
H11B O25 3.2456 no 2_546
H11B O27 2.5677 no 3_667
H11B O31 3.0510 no 3_667
H11B C27 3.5655 no 3_667
H11B C35 3.0038 no 3_667
H11B H35A 2.7616 no 3_667
H11B H35B 2.7896 no 3_667
H12A O31 2.6256 no 1_545
H12A O31 2.5728 no 3_667
H12A C32 3.4436 no 1_545
H12A C34 3.5816 no 1_545
H12A C35 3.2005 no 1_545
H12A C35 3.3952 no 3_667
H12A H12A 3.0489 no 3_657
H12A H32A 3.4111 no 1_545
H12A H33A 3.4665 no 1_545
H12A H34B 3.2819 no 1_545
H12A H35B 2.9745 no 1_545
H12A H35B 3.2573 no 3_667
H12B O28 2.7031 no 2_546
H12B O31 3.4040 no 1_545
H12B C17 3.5658 no 4_454
H12B C28 3.2314 no 2_546
H12B C33 3.4511 no 1_545
H12B C34 3.2658 no 1_545
H12B C35 3.5597 no 1_545
H12B H17 2.7464 no 4_454
H12B H33A 2.9285 no 1_545
H12B H34B 2.6130 no 1_545
H12B H35B 3.3834 no 1_545
H14 H8 3.2133 no 2_656
H14 H23B 3.0592 no 2_656
H14 H23C 3.5366 no 2_656
H15 O26 2.9205 no 4_565
H15 C23 3.3109 no 2_656
H15 H15 3.3951 no 3_767
H15 H21A 3.2944 no 3_767
H15 H21B 3.1262 no 3_767
H15 H23A 3.2240 no 2_656
H15 H23B 2.6502 no 2_656
H16 O26 3.0613 no 4_565
H16 C7 3.0764 no 4_555
H16 C20 3.4152 no 3_767
H16 H7 2.5667 no 4_555
H16 H8 3.5473 no 4_555
H16 H20A 2.8774 no 3_767
H16 H20B 3.0465 no 3_767
H16 H34B 3.2221 no 4_565
H17 O28 2.7605 no 3_667
H17 C6 3.1411 no 4_555
H17 C7 3.1538 no 4_555
H17 C12 3.3834 no 4_555
H17 H7 3.1968 no 4_555
H17 H12B 2.7464 no 4_555
H17 H24A 3.5688 no 4_555
H17 H32B 3.6000 no 3_667
H17 H33B 3.3712 no 3_667
H17 H34B 3.1675 no 4_565
H18 O28 2.8374 no 3_667
H18 H2 3.0520 no 3_667
H18 H32B 2.7418 no 3_667
H19 Cl1 3.0705 no 2_646
H19 O27 3.0595 no 2_646
H19 C26 3.5910 no 2_646
H19 C27 3.0468 no 2_646
H20A O26 2.7450 no 2_646
H20A O27 3.2407 no 2_646
H20A C26 3.0695 no 2_646
H20A C27 3.4064 no 2_646
H20A H7 3.0861 no 2_656
H20A H16 2.8774 no 3_767
H20A H35B 3.0598 no 2_646
H20B H7 3.1303 no 2_656
H20B H8 3.0816 no 2_656
H20B H16 3.0465 no 3_767
H20C O25 3.3348 no 3_666
H20C O27 3.3368 no 2_646
H20C H7 3.3000 no 2_656
H21A H15 3.2944 no 3_767
H21A H24A 3.5845 no 4_555
H21B Cl1 3.2171 no 2_646
H21B O26 2.8121 no 2_646
H21B C23 3.3374 no 4_555
H21B C24 3.5387 no 4_555
H21B C26 2.8973 no 2_646
H21B H15 3.1262 no 3_767
H21B H23A 2.6562 no 4_555
H21B H23B 3.2112 no 4_555
H21B H24A 3.4239 no 4_555
H21B H24B 2.9006 no 4_555
H21C Cl1 3.1939 no 2_646
H21C C24 3.3573 no 4_555
H21C H24A 3.1751 no 4_555
H21C H24B 2.6621 no 4_555
H21C H32A 3.4686 no 3_667
H21C H32B 3.3433 no 3_667
H22 O25 3.1409 no 3_666
H22 C25 3.5857 no 3_666
H23A O25 3.1415 no 3_666
H23A O26 2.7633 no 3_666
H23A C21 3.5308 no 4_454
H23A C25 3.1147 no 3_666
H23A C26 2.7922 no 3_666
H23A H15 3.2240 no 2_646
H23A H21B 2.6562 no 4_454
H23B O27 3.5697 no 2_646
H23B C14 3.5534 no 2_646
H23B C15 3.3454 no 2_646
H23B H14 3.0592 no 2_646
H23B H15 2.6502 no 2_646
H23B H21B 3.2112 no 4_454
H23C O25 3.2740 no 3_666
H23C O27 2.5595 no 2_646
H23C C27 3.3108 no 2_646
H23C H14 3.5366 no 2_646
H24A C21 3.5867 no 4_454
H24A C33 3.3701 no 2_546
H24A H17 3.5688 no 4_454
H24A H21A 3.5845 no 4_454
H24A H21B 3.4239 no 4_454
H24A H21C 3.1751 no 4_454
H24A H32A 3.4083 no 2_546
H24A H32B 3.5465 no 2_546
H24A H33A 3.3534 no 2_546
H24A H33B 2.7907 no 2_546
H24B Cl1 3.0861 no 3_666
H24B C21 3.1984 no 4_454
H24B H21B 2.9006 no 4_454
H24B H21C 2.6621 no 4_454
H24B H32A 3.0165 no 2_546
H24C C32 3.3721 no 2_546
H24C C33 2.9596 no 2_546
H24C H32A 2.9318 no 2_546
H24C H33A 2.4935 no 2_546
H24C H33B 2.7894 no 2_546
H32A O25 2.9402 no 2_556
H32A C6 3.5333 no 3_667
H32A C7 3.3197 no 3_667
H32A C8 3.5714 no 3_667
H32A C24 3.2953 no 2_556
H32A H7 3.5215 no 3_667
H32A H12A 3.4111 no 1_565
H32A H21C 3.4686 no 3_667
H32A H24A 3.4083 no 2_556
H32A H24B 3.0165 no 2_556
H32A H24C 2.9318 no 2_556
H32B O28 3.4532 no .
H32B C5 3.2528 no 3_667
H32B C6 3.5056 no 3_667
H32B C10 3.3404 no 3_667
H32B C18 3.4137 no 3_667
H32B H17 3.6000 no 3_667
H32B H18 2.7418 no 3_667
H32B H21C 3.3433 no 3_667
H32B H24A 3.5465 no 2_556
H33A O25 3.2136 no 2_556
H33A C1 3.2485 no 2_556
H33A C2 3.1799 no 2_556
H33A C3 3.5457 no 2_556
H33A C24 3.2928 no 2_556
H33A C25 3.2140 no 2_556
H33A C28 3.5973 no 2_556
H33A H2 3.4267 no 2_556
H33A H12A 3.4665 no 1_565
H33A H12B 2.9285 no 1_565
H33A H24A 3.3534 no 2_556
H33A H24C 2.4935 no 2_556
H33B O28 3.4088 no .
H33B C1 3.3798 no 2_556
H33B C2 3.4770 no 2_556
H33B C3 3.3868 no 2_556
H33B C4 3.1306 no 2_556
H33B C5 2.9940 no 2_556
H33B C10 3.1397 no 2_556
H33B C24 3.2097 no 2_556
H33B H17 3.3712 no 3_667
H33B H24A 2.7907 no 2_556
H33B H24C 2.7894 no 2_556
H34A O26 2.6964 no .
H34A O28 2.9336 no .
H34A C3 3.0800 no 2_556
H34A C4 3.0464 no 2_556
H34A C11 3.2661 no 2_556
H34A C26 2.9642 no .
H34A C28 3.1004 no .
H34A H3 3.1103 no 2_556
H34A H11A 2.6379 no 2_556
H34B O26 3.2508 no .
H34B C2 3.5337 no 2_556
H34B C3 3.2144 no 2_556
H34B C12 3.3391 no 1_565
H34B C16 3.3910 no 4_464
H34B C17 3.3590 no 4_464
H34B H3 3.1089 no 2_556
H34B H7 3.5077 no 1_565
H34B H12A 3.2819 no 1_565
H34B H12B 2.6130 no 1_565
H34B H16 3.2221 no 4_464
H34B H17 3.1675 no 4_464
H35A O26 3.5687 no .
H35A O27 2.8535 no .
H35A O28 2.9716 no .
H35A C4 3.3412 no 3_667
H35A C11 3.4025 no 3_667
H35A C26 3.3954 no .
H35A C27 2.9603 no .
H35A C28 3.0050 no .
H35A H11B 2.7616 no 3_667
H35B O26 3.4768 no .
H35B O27 3.3503 no .
H35B C7 3.5525 no 1_565
H35B C11 3.5980 no 3_667
H35B C12 3.5093 no 1_565
H35B H7 2.7671 no 1_565
H35B H11B 2.7896 no 3_667
H35B H12A 2.9745 no 1_565
H35B H12A 3.2573 no 3_667
H35B H12B 3.3834 no 1_565
H35B H20A 3.0598 no 2_656

loop_
_geom_torsion_atom_site_label_1
_geom_torsion_atom_site_label_2
_geom_torsion_atom_site_label_3
_geom_torsion_atom_site_label_4
_geom_torsion
_geom_torsion_publ_flag
Cl1 Mo1 P1 P9 -39.48(7) no
Cl1 Mo1 P1 C1 -153.36(9) no
Cl1 Mo1 P1 C13 79.52(10) no
C25 Mo1 P1 P9 51.4(3) no
C25 Mo1 P1 C1 -62.5(3) no
C25 Mo1 P1 C13 170.3(3) no
C27 Mo1 P1 P9 -129.9(3) no
C27 Mo1 P1 C1 116.2(3) no
C27 Mo1 P1 C13 -10.9(3) no
C28 Mo1 P1 P9 141.02(17) no
C28 Mo1 P1 C1 27.13(18) no
C28 Mo1 P1 C13 -99.99(19) no
Mo1 P1 P9 C9 -137.58(8) no
Mo1 P1 P9 C19 103.73(10) no
Mo1 P1 P9 C22 -25.70(12) no
Mo1 P1 C1 C2 -45.2(5) no
Mo1 P1 C1 C10 135.0(3) no
Mo1 P1 C13 C14 -43.1(5) no
Mo1 P1 C13 C18 137.2(4) no
P9 P1 C1 C2 -174.3(4) no
P9 P1 C1 C10 6.0(3) no
C1 P1 P9 C9 -8.52(17) no
C1 P1 P9 C19 -127.21(19) no
C1 P1 P9 C22 103.36(18) no
P9 P1 C13 C14 88.2(4) no
P9 P1 C13 C18 -91.5(5) no
C13 P1 P9 C9 95.8(3) no
C13 P1 P9 C19 -22.9(3) no
C13 P1 P9 C22 -152.3(3) no
C1 P1 C13 C14 -178.9(5) no
C1 P1 C13 C18 1.4(6) no
C13 P1 C1 C2 86.6(5) no
C13 P1 C1 C10 -93.2(4) no
P1 P9 C9 C8 -176.4(4) no
P1 P9 C9 C10 10.2(3) no
P1 P9 C19 C20 -71.2(5) no
P1 P9 C19 C21 59.6(4) no
P1 P9 C22 C23 174.8(3) no
P1 P9 C22 C24 -62.8(4) no
C9 P9 C19 C20 177.2(4) no
C9 P9 C19 C21 -52.0(5) no
C19 P9 C9 C8 -49.7(5) no
C19 P9 C9 C10 136.9(4) no
C9 P9 C22 C23 -81.2(5) no
C9 P9 C22 C24 41.3(4) no
C22 P9 C9 C8 70.9(5) no
C22 P9 C9 C10 -102.5(4) no
C19 P9 C22 C23 39.6(5) no
C19 P9 C22 C24 162.1(3) no
C22 P9 C19 C20 57.7(5) no
C22 P9 C19 C21 -171.4(3) no
C32 O31 C35 C34 37.3(6) no
C35 O31 C32 C33 -38.2(6) no
P1 C1 C2 C3 -179.6(3) no
P1 C1 C10 C5 -179.8(3) no
P1 C1 C10 C9 0.1(7) no
C2 C1 C10 C5 0.4(7) no
C2 C1 C10 C9 -179.7(4) no
C10 C1 C2 C3 0.2(7) no
C1 C2 C3 C4 -1.3(7) no
C2 C3 C4 C5 1.7(7) no
C2 C3 C4 C11 -177.6(5) no
C3 C4 C5 C6 179.3(4) no
C3 C4 C5 C10 -1.2(7) no
C3 C4 C11 C12 178.6(5) no
C5 C4 C11 C12 -0.7(5) no
C11 C4 C5 C6 -1.2(6) no
C11 C4 C5 C10 178.3(4) no
C4 C5 C6 C7 -177.2(4) no
C4 C5 C6 C12 2.7(6) no
C4 C5 C10 C1 0.1(7) no
C4 C5 C10 C9 -179.8(4) no
C6 C5 C10 C1 179.5(4) no
C6 C5 C10 C9 -0.3(7) no
C10 C5 C6 C7 3.3(7) no
C10 C5 C6 C12 -176.8(4) no
C5 C6 C7 C8 -3.3(7) no
C5 C6 C12 C11 -3.0(5) no
C7 C6 C12 C11 176.9(6) no
C12 C6 C7 C8 176.8(5) no
C6 C7 C8 C9 0.4(8) no
C7 C8 C9 P9 -170.4(4) no
C7 C8 C9 C10 2.6(7) no
P9 C9 C10 C1 -8.3(6) no
P9 C9 C10 C5 171.5(3) no
C8 C9 C10 C1 177.5(4) no
C8 C9 C10 C5 -2.6(7) no
C4 C11 C12 C6 2.2(5) no
P1 C13 C14 C15 -177.8(4) no
P1 C13 C18 C17 178.5(4) no
C14 C13 C18 C17 -1.2(9) no
C18 C13 C14 C15 1.9(9) no
C13 C14 C15 C16 -1.6(10) no
C14 C15 C16 C17 0.6(10) no
C15 C16 C17 C18 0.0(10) no
C16 C17 C18 C13 0.3(10) no
O31 C32 C33 C34 23.7(7) no
C32 C33 C34 C35 -1.3(7) no
C33 C34 C35 O31 -21.6(7) no
